data_4347001
loop_
_publ_author_name
'Becker, Sabine'
'D\"urr, Maximilian'
'Miska, Andreas'
'Becker, Jonathan'
'Gawlig, Christopher'
'Behrens, Ulrich'
'Ivanovi\'c-Burmazovi\'c, Ivana'
'Schindler, Siegfried'

_publ_section_title
;
 Copper Chloride Catalysis: Do \m4-Oxido Copper Clusters Play a
 Significant Role?
;
_journal_issue 8
_journal_name_full 'Inorganic chemistry'
_journal_page_first 3759
_journal_page_last 3766
_journal_paper_doi 10.1021/acs.inorgchem.5b02576
_journal_volume 55
_journal_year 2016
_chemical_formula_sum 'C1.5 H5 Cl2 Cu O1.5'
_chemical_formula_weight 181.49
_space_group_crystal_system monoclinic
_space_group_IT_number 12
_space_group_name_Hall '-C 2y'
_space_group_name_H-M_alt 'C 1 2/m 1'
_atom_sites_solution_hydrogens mixed
_audit_creation_method SHELXL-2014/7
_audit_update_record
;
2016-03-02 # Formatted by publCIF

;
_cell_angle_alpha 90
_cell_angle_beta 93.88(3)
_cell_angle_gamma 90
_cell_formula_units_Z 4
_cell_length_a 17.836(4)
_cell_length_b 3.2840(7)
_cell_length_c 9.5930(19)
_cell_measurement_reflns_used 220
_cell_measurement_temperature 190(2)
_cell_measurement_theta_max 25.03
_cell_measurement_theta_min 1.00
_cell_volume 560.6(2)
_computing_cell_refinement
;
 Denzo/Scalepack (HKL Research, Inc., 1997)

;
_computing_data_collection 'Bruker AXS Collect (2009)'
_computing_data_reduction
;
 Denzo/Scalepack (HKL Research, Inc., 1997)

;
_computing_molecular_graphics 'ShelXle (Huebschle, 2014)'
_computing_publication_material 'Ortep 3v2'
_computing_structure_refinement 'SHELXL-2014/7 (Sheldrick, 2014)'
_computing_structure_solution 'SHELXS-97 (Sheldrick, 2008)'
_diffrn_ambient_temperature 190(2)
_diffrn_measured_fraction_theta_full 0.990
_diffrn_measured_fraction_theta_max 0.990
_diffrn_measurement_device_type 'Bruker Nonius KappaCCD'
_diffrn_measurement_method 'omega and phi scans'
_diffrn_radiation_type MoK\a
_diffrn_radiation_wavelength 0.71073
_diffrn_reflns_av_R_equivalents 0.0540
_diffrn_reflns_av_unetI/netI 0.0648
_diffrn_reflns_Laue_measured_fraction_full 0.990
_diffrn_reflns_Laue_measured_fraction_max 0.990
_diffrn_reflns_limit_h_max 19
_diffrn_reflns_limit_h_min -20
_diffrn_reflns_limit_k_max 3
_diffrn_reflns_limit_k_min -3
_diffrn_reflns_limit_l_max 11
_diffrn_reflns_limit_l_min -11
_diffrn_reflns_number 1775
_diffrn_reflns_point_group_measured_fraction_full 0.990
_diffrn_reflns_point_group_measured_fraction_max 0.990
_diffrn_reflns_theta_full 24.976
_diffrn_reflns_theta_max 24.976
_diffrn_reflns_theta_min 3.019
_diffrn_source 'Bruker Nonius FR591 rotating anode'
_exptl_absorpt_coefficient_mu 4.713
_exptl_absorpt_correction_T_max 0.7456
_exptl_absorpt_correction_T_min 0.5104
_exptl_absorpt_correction_type multi-scan
_exptl_absorpt_process_details SADABS-2014/5
_exptl_crystal_colour orange
_exptl_crystal_density_diffrn 2.150
_exptl_crystal_description needle
_exptl_crystal_F_000 356
_exptl_crystal_size_max 0.500
_exptl_crystal_size_mid 0.030
_exptl_crystal_size_min 0.010
_refine_diff_density_max 0.723
_refine_diff_density_min -0.647
_refine_diff_density_rms 0.157
_refine_ls_extinction_method none
_refine_ls_goodness_of_fit_ref 1.184
_refine_ls_hydrogen_treatment mixed
_refine_ls_matrix_type full
_refine_ls_number_parameters 52
_refine_ls_number_reflns 577
_refine_ls_number_restraints 4
_refine_ls_restrained_S_all 1.180
_refine_ls_R_factor_all 0.0656
_refine_ls_R_factor_gt 0.0469
_refine_ls_shift/su_max 0.000
_refine_ls_shift/su_mean 0.000
_refine_ls_structure_factor_coef Fsqd
_refine_ls_weighting_details 'w=1/[\s^2^(Fo^2^)+(0.0178P)^2^+6.4514P] where P=(Fo^2^+2Fc^2^)/3'
_refine_ls_weighting_scheme calc
_refine_ls_wR_factor_gt 0.0987
_refine_ls_wR_factor_ref 0.1101
_reflns_Friedel_coverage 0.000
_reflns_number_gt 490
_reflns_number_total 577
_reflns_threshold_expression 'I > 2\s(I)'
_cod_data_source_file ic5b02576_si_002.cif
_cod_data_source_block schindler13114
_cod_original_sg_symbol_H-M 'C 2/m'
_cod_original_formula_sum 'C1.50 H5 Cl2 Cu O1.50'
_cod_database_code 4347001
_shelx_shelxl_version_number 2014/7
_shelx_space_group_comment
;
The symmetry employed for this shelxl refinement is uniquely defined
by the following loop, which should always be used as a source of
symmetry information in preference to the above space-group names.
They are only intended as comments.
;
_shelx_estimated_absorpt_t_min 0.202
_shelx_estimated_absorpt_t_max 0.954

loop_
_space_group_symop_operation_xyz
'x, y, z'
'-x, y, -z'
'x+1/2, y+1/2, z'
'-x+1/2, y+1/2, -z'
'-x, -y, -z'
'x, -y, z'
'-x+1/2, -y+1/2, -z'
'x+1/2, -y+1/2, z'

loop_
_atom_site_label
_atom_site_type_symbol
_atom_site_fract_x
_atom_site_fract_y
_atom_site_fract_z
_atom_site_U_iso_or_equiv
_atom_site_adp_type
_atom_site_occupancy
_atom_site_site_symmetry_order
_atom_site_calc_flag
_atom_site_refinement_flags_posn
_atom_site_refinement_flags_adp
_atom_site_refinement_flags_occupancy
Cu1 Cu 0.83479(6) 0.0000 0.39272(11) 0.0215(4) Uani 1 2 d DS T P
Cl1 Cl 0.84117(12) 0.5000 0.5584(2) 0.0244(5) Uani 1 2 d S T P
Cl2 Cl 0.81075(13) 0.5000 0.2316(2) 0.0258(6) Uani 1 2 d S T P
O1 O 0.9617(4) 0.0000 0.3718(7) 0.048(2) Uani 1 2 d DS T P
H1 H 0.9836(17) 0.0000 0.297(2) 0.10(4) Uiso 1 2 d DS U P
H2 H 0.9957(14) 0.0000 0.436(3) 0.10(4) Uiso 1 2 d DS U P
O2 O 1.0139(7) 0.5000 0.1907(15) 0.033(3) Uani 0.5 2 d S T P
C1 C 1.0700(11) 0.5000 0.125(2) 0.029(4) Uani 0.5 2 d S T P
C2 C 1.1076(9) 0.886(4) 0.0903(15) 0.041(4) Uani 0.5 1 d . . P
H2A H 1.1232 0.8738 -0.0057 0.062 Uiso 0.5 1 calc R U P
H2B H 1.1518 0.9273 0.1550 0.062 Uiso 0.5 1 calc R U P
H2C H 1.0726 1.1138 0.0988 0.062 Uiso 0.5 1 calc R U P

loop_
_atom_site_aniso_label
_atom_site_aniso_U_11
_atom_site_aniso_U_22
_atom_site_aniso_U_33
_atom_site_aniso_U_23
_atom_site_aniso_U_13
_atom_site_aniso_U_12
Cu1 0.0257(6) 0.0126(6) 0.0260(7) 0.000 0.0014(4) 0.000
Cl1 0.0324(12) 0.0132(11) 0.0275(13) 0.000 0.0014(9) 0.000
Cl2 0.0366(13) 0.0141(11) 0.0265(13) 0.000 -0.0001(10) 0.000
O1 0.022(4) 0.090(7) 0.031(4) 0.000 0.003(3) 0.000
O2 0.014(7) 0.033(8) 0.052(9) 0.000 0.016(6) 0.000
C1 0.033(11) 0.024(11) 0.029(11) 0.000 -0.006(9) 0.000
C2 0.052(9) 0.027(12) 0.045(8) 0.005(6) 0.011(7) -0.010(6)

loop_
_atom_type_symbol
_atom_type_description
_atom_type_scat_dispersion_real
_atom_type_scat_dispersion_imag
_atom_type_scat_source
C C 0.0033 0.0016 'International Tables Vol C Tables 4.2.6.8 and 6.1.1.4'
H H 0.0000 0.0000 'International Tables Vol C Tables 4.2.6.8 and 6.1.1.4'
O O 0.0106 0.0060 'International Tables Vol C Tables 4.2.6.8 and 6.1.1.4'
Cl Cl 0.1484 0.1585 'International Tables Vol C Tables 4.2.6.8 and 6.1.1.4'
Cu Cu 0.3201 1.2651 'International Tables Vol C Tables 4.2.6.8 and 6.1.1.4'

loop_
_geom_angle_atom_site_label_1
_geom_angle_atom_site_label_2
_geom_angle_atom_site_label_3
_geom_angle
_geom_angle_site_symmetry_1
_geom_angle_site_symmetry_3
Cl2 Cu1 Cl2 92.34(9) 1_545 .
Cl2 Cu1 Cl1 171.93(9) 1_545 .
Cl2 Cu1 Cl1 87.26(6) . .
Cl2 Cu1 Cl1 87.26(6) 1_545 1_545
Cl2 Cu1 Cl1 171.93(9) . 1_545
Cl1 Cu1 Cl1 92.01(9) . 1_545
Cl2 Cu1 O1 94.73(13) 1_545 .
Cl2 Cu1 O1 94.73(14) . .
Cl1 Cu1 O1 93.34(14) . .
Cl1 Cu1 O1 93.34(14) 1_545 .
Cu1 Cl1 Cu1 92.01(9) 1_565 .
Cu1 Cl2 Cu1 92.34(9) 1_565 .
Cu1 O1 H1 127(2) . .
Cu1 O1 H2 127(2) . .
H1 O1 H2 106(3) . .
O2 C1 C2 121.0(9) . .
O2 C1 C2 121.0(9) . 6_565
C2 C1 C2 117.7(17) . 6_565
C1 C2 H2A 109.5 . .
C1 C2 H2B 109.5 . .
H2A C2 H2B 109.5 . .
C1 C2 H2C 109.5 . .
H2A C2 H2C 109.5 . .
H2B C2 H2C 109.5 . .

loop_
_geom_bond_atom_site_label_1
_geom_bond_atom_site_label_2
_geom_bond_distance
_geom_bond_site_symmetry_2
Cu1 Cl2 2.2761(18) 1_545
Cu1 Cl2 2.2761(18) .
Cu1 Cl1 2.2825(18) .
Cu1 Cl1 2.2825(18) 1_545
Cu1 O1 2.286(7) .
Cl1 Cu1 2.2825(18) 1_565
Cl2 Cu1 2.2761(18) 1_565
O1 H1 0.837(10) .
O1 H2 0.836(10) .
O2 C1 1.22(2) .
C1 C2 1.483(16) .
C1 C2 1.483(16) 6_565
C2 H2A 0.9800 .
C2 H2B 0.9800 .
C2 H2C 0.9800 .
